data_4500361
loop_
_publ_author_name
'Fujita, Wataru'
'Takahashi, Kazuyuki'
'Kobayashi, Hayao'

_publ_section_title
;
 Structural and Magnetic Studies on Two-Dimensional Square Planar Lattice
 Magnets Composed of Organic Radical Cation Salts
 (Benzo[1,2-d:4,5-d&#x2032;]Bis[1,3,2]dithiazolyl-2-zolium)&#x00B7;X (X =
 TlBr4, TlI4, and InI4)
;
_journal_issue 2
_journal_name_full 'Crystal Growth &amp; Design'
_journal_page_first 575
_journal_paper_doi 10.1021/cg101481c
_journal_volume 11
_journal_year 2011
_chemical_formula_sum 'C6 H2 Br4 N2 S4 Tl'
_chemical_formula_weight 754.35
_chemical_name_systematic
; 
 ? 
;
_space_group_IT_number 62
_symmetry_cell_setting orthorhombic
_symmetry_space_group_name_Hall '-P 2ac 2n'
_symmetry_space_group_name_H-M 'P n m a'
_atom_sites_solution_hydrogens geom
_atom_sites_solution_primary direct
_atom_sites_solution_secondary difmap
_audit_creation_method SHELXL-97
_cell_angle_alpha 90.00
_cell_angle_beta 90.00
_cell_angle_gamma 90.00
_cell_formula_units_Z 4
_cell_length_a 10.0243(10)
_cell_length_b 16.3867(18)
_cell_length_c 9.0352(10)
_cell_measurement_temperature 120(2)
_cell_volume 1484.2(3)
_computing_structure_refinement 'SHELXL-97 (Sheldrick, 1997)'
_computing_structure_solution 'SHELXS-97 (Sheldrick, 1990)'
_diffrn_ambient_temperature 120(2)
_diffrn_measured_fraction_theta_full 0.998
_diffrn_measured_fraction_theta_max 0.998
_diffrn_radiation_monochromator graphite
_diffrn_radiation_source 'fine-focus sealed tube'
_diffrn_radiation_type MoK\a
_diffrn_radiation_wavelength 0.71070
_diffrn_reflns_av_R_equivalents 0.0652
_diffrn_reflns_av_sigmaI/netI 0.0440
_diffrn_reflns_limit_h_max 13
_diffrn_reflns_limit_h_min -12
_diffrn_reflns_limit_k_max 20
_diffrn_reflns_limit_k_min -21
_diffrn_reflns_limit_l_max 11
_diffrn_reflns_limit_l_min -9
_diffrn_reflns_number 10706
_diffrn_reflns_theta_full 27.48
_diffrn_reflns_theta_max 27.48
_diffrn_reflns_theta_min 3.04
_exptl_absorpt_coefficient_mu 22.191
_exptl_absorpt_correction_T_max 0.0953
_exptl_absorpt_correction_T_min 0.0953
_exptl_absorpt_correction_type multi-scan
_exptl_crystal_density_diffrn 3.376
_exptl_crystal_density_method 'not measured'
_exptl_crystal_F_000 1348
_exptl_crystal_size_max 0.10
_exptl_crystal_size_mid 0.10
_exptl_crystal_size_min 0.10
_refine_diff_density_max 1.547
_refine_diff_density_min -1.657
_refine_diff_density_rms 0.241
_refine_ls_extinction_method none
_refine_ls_goodness_of_fit_ref 1.269
_refine_ls_hydrogen_treatment refall
_refine_ls_matrix_type full
_refine_ls_number_parameters 82
_refine_ls_number_reflns 1758
_refine_ls_number_restraints 0
_refine_ls_restrained_S_all 1.269
_refine_ls_R_factor_all 0.0432
_refine_ls_R_factor_gt 0.0402
_refine_ls_shift/su_max 0.000
_refine_ls_shift/su_mean 0.000
_refine_ls_structure_factor_coef Fsqd
_refine_ls_weighting_details 'calc w=1/[\s^2^(Fo^2^)+(0.0093P)^2^+13.1502P] where P=(Fo^2^+2Fc^2^)/3'
_refine_ls_weighting_scheme calc
_refine_ls_wR_factor_gt 0.0750
_refine_ls_wR_factor_ref 0.0759
_reflns_number_gt 1684
_reflns_number_total 1758
_reflns_threshold_expression >2sigma(I)
_cod_data_source_file cg101481c_si_001.cif
_cod_data_source_block 090316tlbr41
_cod_original_sg_symbol_H-M Pnma
_cod_database_code 4500361

loop_
_symmetry_equiv_pos_as_xyz
'x, y, z'
'-x+1/2, -y, z+1/2'
'x+1/2, -y+1/2, -z+1/2'
'-x, y+1/2, -z'
'-x, -y, -z'
'x-1/2, y, -z-1/2'
'-x-1/2, y-1/2, z-1/2'
'x, -y-1/2, z'

loop_
_atom_site_label
_atom_site_type_symbol
_atom_site_fract_x
_atom_site_fract_y
_atom_site_fract_z
_atom_site_U_iso_or_equiv
_atom_site_adp_type
_atom_site_occupancy
_atom_site_symmetry_multiplicity
_atom_site_calc_flag
_atom_site_refinement_flags
Tl1 Tl 0.18609(4) 0.2500 0.03115(4) 0.01391(12) Uani 1 2 d S
Br2 Br 0.39211(10) 0.2500 -0.13811(12) 0.0169(2) Uani 1 2 d S
Br3 Br 0.04963(7) 0.38031(5) 0.00334(8) 0.01884(18) Uani 1 1 d .
Br4 Br 0.27533(13) 0.2500 0.29909(13) 0.0251(3) Uani 1 2 d S
S1 S 0.19942(18) 0.53156(11) -0.2458(2) 0.0142(4) Uani 1 1 d .
S2 S 0.21528(18) 0.38204(11) -0.3788(2) 0.0141(4) Uani 1 1 d .
N1 N 0.2745(6) 0.4444(4) -0.2558(7) 0.0146(13) Uani 1 1 d .
C1 C 0.0927(7) 0.4423(4) -0.4531(7) 0.0107(13) Uani 1 1 d .
C2 C 0.0837(7) 0.5202(4) -0.3845(8) 0.0113(14) Uani 1 1 d .
C3 C 0.0091(7) 0.4210(4) -0.5712(7) 0.0114(14) Uani 1 1 d .
H1 H 0.0150 0.3705 -0.6176 0.014 Uiso 1 1 calc R

loop_
_atom_site_aniso_label
_atom_site_aniso_U_11
_atom_site_aniso_U_22
_atom_site_aniso_U_33
_atom_site_aniso_U_23
_atom_site_aniso_U_13
_atom_site_aniso_U_12
Tl1 0.0150(2) 0.0141(2) 0.0126(2) 0.000 -0.00273(15) 0.000
Br2 0.0137(5) 0.0153(5) 0.0216(5) 0.000 -0.0001(4) 0.000
Br3 0.0151(4) 0.0212(4) 0.0203(4) 0.0044(3) 0.0014(3) 0.0050(3)
Br4 0.0416(7) 0.0164(5) 0.0173(5) 0.000 -0.0148(5) 0.000
S1 0.0152(9) 0.0148(9) 0.0125(9) -0.0001(7) -0.0041(7) -0.0002(7)
S2 0.0147(9) 0.0157(8) 0.0118(8) -0.0002(7) -0.0020(6) 0.0052(7)
N1 0.011(3) 0.020(3) 0.012(3) 0.002(2) -0.001(2) 0.001(3)
C1 0.011(3) 0.010(3) 0.011(3) 0.001(3) 0.006(3) 0.003(3)
C2 0.012(3) 0.014(3) 0.009(3) 0.002(3) 0.006(3) -0.005(3)
C3 0.011(3) 0.017(3) 0.007(3) -0.003(3) 0.000(3) 0.000(3)

loop_
_atom_type_symbol
_atom_type_description
_atom_type_scat_dispersion_real
_atom_type_scat_dispersion_imag
_atom_type_scat_source
C C 0.0033 0.0016 'International Tables Vol C Tables 4.2.6.8 and 6.1.1.4'
H H 0.0000 0.0000 'International Tables Vol C Tables 4.2.6.8 and 6.1.1.4'
N N 0.0061 0.0033 'International Tables Vol C Tables 4.2.6.8 and 6.1.1.4'
S S 0.1246 0.1234 'International Tables Vol C Tables 4.2.6.8 and 6.1.1.4'
Br Br -0.2901 2.4595 'International Tables Vol C Tables 4.2.6.8 and 6.1.1.4'
Tl Tl -2.8358 9.6688 'International Tables Vol C Tables 4.2.6.8 and 6.1.1.4'

loop_
_geom_angle_atom_site_label_1
_geom_angle_atom_site_label_2
_geom_angle_atom_site_label_3
_geom_angle
_geom_angle_site_symmetry_1
Br3 Tl1 Br3 113.85(4) 8_565
Br3 Tl1 Br2 111.88(2) 8_565
Br3 Tl1 Br2 111.88(2) .
Br3 Tl1 Br4 106.17(3) 8_565
Br3 Tl1 Br4 106.17(3) .
Br2 Tl1 Br4 106.24(4) .
N1 S1 C2 100.2(3) .
N1 S2 C1 99.6(3) .
S1 N1 S2 115.1(4) .
C3 C1 C2 121.2(6) .
C3 C1 S2 125.7(5) .
C2 C1 S2 113.1(5) .
C3 C2 C1 122.5(6) 5_564
C3 C2 S1 125.7(5) 5_564
C1 C2 S1 111.9(5) .
C2 C3 C1 116.3(6) 5_564

loop_
_geom_bond_atom_site_label_1
_geom_bond_atom_site_label_2
_geom_bond_distance
_geom_bond_site_symmetry_2
Tl1 Br3 2.5483(8) 8_565
Tl1 Br3 2.5483(8) .
Tl1 Br2 2.5698(11) .
Tl1 Br4 2.5809(12) .
S1 N1 1.617(6) .
S1 C2 1.718(7) .
S2 N1 1.622(6) .
S2 C1 1.714(7) .
C1 C3 1.401(10) .
C1 C2 1.421(9) .
C2 C3 1.398(10) 5_564
C3 C2 1.398(10) 5_564
